data_7710299
loop_
_publ_author_name
'Xiao, Yao'
'You, Zi Xin'
'Xing, Yong Heng'
'Bai, Feng Ying'
'Shi, Zhan'

_publ_section_title
;
 Three-pole wheel paddle luminescent metal organic frameworks (LMOFs)
 based on the oxygen substituted triazine tricarboxylic acid ligand:
 recognition and detection of small drug molecules and aromatic amine
 molecules.
;
_journal_issue 24
_journal_name_full 'Dalton transactions (Cambridge, England : 2003)'
_journal_page_first 9336
_journal_page_last 9347
_journal_paper_doi 10.1039/d2dt01032a
_journal_volume 51
_journal_year 2022
_chemical_formula_moiety 'C24 H12 Cd2 N3 O9, C24 H12 Cd1 N3 O9, 4.005[H2O], 0.5[C3H7NO]'
_chemical_formula_sum 'C49.5 H35.51 Cd3 N6.5 O22.5'
_chemical_formula_weight 1418.55
_space_group_crystal_system trigonal
_space_group_IT_number 147
_space_group_name_Hall '-P 3'
_space_group_name_H-M_alt 'P -3'
_atom_sites_solution_hydrogens geom
_audit_creation_date 2022-05-18
_audit_creation_method
;
Olex2 1.3
(compiled 2020.11.12 svn.r5f609507 for OlexSys, GUI svn.r6226)
;
_audit_update_record
;
2022-05-18 deposited with the CCDC.	2022-05-20 downloaded from the CCDC.
;
_cell_angle_alpha 90
_cell_angle_beta 90
_cell_angle_gamma 120
_cell_formula_units_Z 2
_cell_length_a 17.118(3)
_cell_length_b 17.118(3)
_cell_length_c 13.766(6)
_cell_measurement_reflns_used 5801
_cell_measurement_temperature 296(2)
_cell_measurement_theta_max 28.408
_cell_measurement_theta_min 1.374
_cell_volume 3493.4(18)
_computing_molecular_graphics 'Olex2 1.3 (Dolomanov et al., 2009)'
_computing_publication_material 'Olex2 1.3 (Dolomanov et al., 2009)'
_computing_structure_refinement 'SHELXL 2017/1 (Sheldrick, 2015)'
_computing_structure_solution 'olex2.solve 1.3 (Bourhis et al., 2015)'
_diffrn_ambient_temperature 296.15
_diffrn_measured_fraction_theta_full 0.996
_diffrn_measured_fraction_theta_max 0.990
_diffrn_measurement_device_type 'Bruker AXS SMART APEX II CCD'
_diffrn_measurement_method '\w scans'
_diffrn_radiation_type MoK\a
_diffrn_radiation_wavelength 0.71073
_diffrn_reflns_av_R_equivalents 0.0554
_diffrn_reflns_av_unetI/netI 0.0749
_diffrn_reflns_Laue_measured_fraction_full 0.996
_diffrn_reflns_Laue_measured_fraction_max 0.990
_diffrn_reflns_limit_h_max 22
_diffrn_reflns_limit_h_min -20
_diffrn_reflns_limit_k_max 21
_diffrn_reflns_limit_k_min -22
_diffrn_reflns_limit_l_max 9
_diffrn_reflns_limit_l_min -18
_diffrn_reflns_number 22290
_diffrn_reflns_point_group_measured_fraction_full 0.996
_diffrn_reflns_point_group_measured_fraction_max 0.990
_diffrn_reflns_theta_full 25.242
_diffrn_reflns_theta_max 28.408
_diffrn_reflns_theta_min 1.479
_exptl_absorpt_coefficient_mu 0.973
_exptl_absorpt_correction_T_max 0.7457
_exptl_absorpt_correction_T_min 0.6288
_exptl_absorpt_correction_type multi-scan
_exptl_absorpt_process_details 'SADABS-2016/2 (VRUKER,2016/2) was used for absorption correction.'
_exptl_crystal_colour 'clear light colourless'
_exptl_crystal_colour_lustre clear
_exptl_crystal_colour_modifier light
_exptl_crystal_colour_primary colourless
_exptl_crystal_density_diffrn 1.349
_exptl_crystal_density_method 'not measured'
_exptl_crystal_description block
_exptl_crystal_F_000 1404
_exptl_crystal_size_max 0.54
_exptl_crystal_size_mid 0.33
_exptl_crystal_size_min 0.03
_refine_diff_density_max 2.605
_refine_diff_density_min -1.173
_refine_diff_density_rms 0.145
_refine_ls_extinction_coef 0.0082(19)
_refine_ls_extinction_expression Fc^*^=kFc[1+0.001xFc^2^\l^3^/sin(2\q)]^-1/4^
_refine_ls_extinction_method 'SHELXL-2017/1 (Sheldrick 2017)'
_refine_ls_goodness_of_fit_ref 0.979
_refine_ls_hydrogen_treatment constr
_refine_ls_matrix_type full
_refine_ls_number_parameters 234
_refine_ls_number_reflns 5776
_refine_ls_number_restraints 74
_refine_ls_restrained_S_all 1.033
_refine_ls_R_factor_all 0.1385
_refine_ls_R_factor_gt 0.0965
_refine_ls_shift/su_max 0.000
_refine_ls_shift/su_mean 0.000
_refine_ls_structure_factor_coef Fsqd
_refine_ls_weighting_details 'w=1/[\s^2^(Fo^2^)+(0.1915P)^2^] where P=(Fo^2^+2Fc^2^)/3'
_refine_ls_weighting_scheme calc
_refine_ls_wR_factor_gt 0.2761
_refine_ls_wR_factor_ref 0.2965
_reflns_Friedel_coverage 0.000
_reflns_number_gt 3080
_reflns_number_total 5776
_reflns_threshold_expression 'I > 2\s(I)'
_cod_data_source_file d2dt01032a2.cif
_cod_data_source_block x_sq
_cod_depositor_comments 'Adding full bibliography for 7710299--7710300.cif.'
_cod_original_cell_volume 3493(2)
_cod_original_formula_sum 'C49.50 H35.51 Cd3 N6.50 O22.50'
_cod_database_code 7710299
_shelx_shelxl_version_number 2017/1
_shelx_space_group_comment
;
The symmetry employed for this shelxl refinement is uniquely defined
by the following loop, which should always be used as a source of
symmetry information in preference to the above space-group names.
They are only intended as comments.
;
_shelx_estimated_absorpt_t_max 0.971
_shelx_estimated_absorpt_t_min 0.622
_olex2_refinement_description
;
1. Twinned data refinement
 Scales: 0.745(4)
 0.255(4)
2. Fixed Uiso
 At 1.2 times of:
  All C(H) groups
3. Restrained distances
 C9-C10
 1.536 with sigma of 0.002
4. Rigid bond restraints
 All non-hydrogen atoms
 with sigma for 1-2 distances of 0.001 and sigma for 1-3 distances of 0.002
5. Uiso/Uaniso restraints and constraints
Uanis(Cd2) \\sim Ueq: with sigma of 0.001 and sigma for terminal atoms of 0.002
Uanis(O1) \\sim Ueq: with sigma of 0.001 and sigma for terminal atoms of 0.002
6. Others
 Fixed Sof: Cd1(0.33333)
7.a Aromatic/amide H refined with riding coordinates:
 C3(H3), C4(H4), C6(H6), C7(H7), C11(H11), C12(H12), C14(H14), C15(H15)
;
_platon_squeeze_special_details
;
A solvent mask was calculated and 120 electrons were 
found in a volume of 1472\%A^3^ in 2 voids per unit cell. 
This is consistent with the presence of 
8.01[H2O], 1[C3H7NO] per Asymmetric Unit 
which account for 120 electrons 
per unit cell.
;
_platon_squeeze_void_probe_radius 1.20
_olex2_submission_special_instructions 'No special instructions were received'

loop_
_space_group_symop_operation_xyz
'x, y, z'
'-y, x-y, z'
'-x+y, -x, z'
'-x, -y, -z'
'y, -x+y, -z'
'x-y, x, -z'

loop_
_atom_site_label
_atom_site_type_symbol
_atom_site_fract_x
_atom_site_fract_y
_atom_site_fract_z
_atom_site_U_iso_or_equiv
_atom_site_adp_type
_atom_site_occupancy
_atom_site_site_symmetry_order
_atom_site_calc_flag
_atom_site_refinement_flags_posn
_atom_site_refinement_flags_adp
_atom_site_refinement_flags_occupancy
_atom_site_disorder_assembly
_atom_site_disorder_group
Cd1 Cd 0.3202(3) 0.6485(6) 0.52872(15) 0.0934(15) Uani 0.3333 1 d . U P . .
Cd2 Cd 0.333333 0.666667 0.79857(8) 0.0562(4) Uani 1 3 d S TU P . .
Cd3 Cd 0.666667 0.333333 0.81282(13) 0.0896(5) Uani 1 3 d S TU P . .
O2 O 0.2318(7) 0.6957(7) 0.7411(8) 0.115(3) Uani 1 1 d . U . . .
O1 O 0.2796(8) 0.7461(8) 0.5930(8) 0.125(2) Uani 1 1 d . U . . .
O3 O -0.0323(3) 0.8325(3) 0.6257(5) 0.0546(12) Uani 1 1 d . U . . .
O5 O 0.5381(5) 0.2556(8) 0.9141(6) 0.116(3) Uani 1 1 d . U . . .
O4 O 0.5281(5) 0.2362(7) 0.7649(7) 0.115(4) Uani 1 1 d . U . . .
O6 O 0.1239(4) -0.0452(3) 0.8795(5) 0.0599(14) Uani 1 1 d . U . . .
N1 N 0.0873(4) 0.0682(4) 0.8783(5) 0.0459(14) Uani 1 1 d . U . . .
N2 N 0.0715(4) 0.9854(4) 0.6256(5) 0.0422(13) Uani 1 1 d . U . . .
C1 C 0.4941(6) 0.2167(7) 0.8472(8) 0.0672(19) Uani 1 1 d . U . . .
C2 C 0.3956(6) 0.1483(6) 0.8548(8) 0.0628(17) Uani 1 1 d . U . . .
C3 C 0.3540(6) 0.1209(7) 0.9474(8) 0.069(2) Uani 1 1 d . U . . .
H3 H 0.386868 0.146605 1.003814 0.083 Uiso 1 1 calc R U . . .
C4 C 0.2645(6) 0.0559(7) 0.9521(8) 0.068(2) Uani 1 1 d . U . . .
H4 H 0.237018 0.034408 1.012111 0.081 Uiso 1 1 calc R U . . .
C5 C 0.2174(5) 0.0237(5) 0.8711(7) 0.0498(13) Uani 1 1 d . U . . .
C6 C 0.2536(6) 0.0447(7) 0.7823(8) 0.071(2) Uani 1 1 d . U . . .
H6 H 0.219060 0.019049 0.726814 0.085 Uiso 1 1 calc R U . . .
C7 C 0.3427(6) 0.1049(7) 0.7769(8) 0.075(3) Uani 1 1 d . U . . .
H7 H 0.369637 0.117537 0.715910 0.091 Uiso 1 1 calc R U . . .
C8 C 0.0632(5) -0.0189(5) 0.8760(6) 0.0459(15) Uani 1 1 d . U . . .
C9 C 0.2362(11) 0.7347(14) 0.6660(10) 0.123(4) Uani 1 1 d D U . . .
C10 C 0.1621(7) 0.7599(7) 0.6554(10) 0.084(2) Uani 1 1 d D U . . .
C11 C 0.1166(9) 0.7649(9) 0.7292(9) 0.094(3) Uani 1 1 d . U . . .
H11 H 0.130045 0.751406 0.790201 0.113 Uiso 1 1 calc R U . . .
C12 C 0.0498(8) 0.7888(7) 0.7244(8) 0.077(2) Uani 1 1 d . U . . .
H12 H 0.016435 0.787363 0.778368 0.093 Uiso 1 1 calc R U . . .
C13 C 0.0373(6) 0.8141(5) 0.6358(7) 0.0546(15) Uani 1 1 d . U . . .
C14 C 0.0810(7) 0.8136(7) 0.5571(9) 0.079(3) Uani 1 1 d . U . . .
H14 H 0.068195 0.828751 0.496682 0.094 Uiso 1 1 calc R U . . .
C15 C 0.1492(8) 0.7887(8) 0.5684(9) 0.088(3) Uani 1 1 d . U . . .
H15 H 0.184670 0.792295 0.515568 0.105 Uiso 1 1 calc R U . . .
C16 C -0.0137(5) 0.9203(5) 0.6250(6) 0.0406(14) Uani 1 1 d . U . . .

loop_
_atom_site_aniso_label
_atom_site_aniso_U_11
_atom_site_aniso_U_22
_atom_site_aniso_U_33
_atom_site_aniso_U_23
_atom_site_aniso_U_13
_atom_site_aniso_U_12
Cd1 0.0499(16) 0.130(4) 0.0848(10) -0.014(2) -0.0137(17) 0.034(2)
Cd2 0.0459(4) 0.0459(4) 0.0767(6) 0.000 0.000 0.02293(18)
Cd3 0.0451(4) 0.0451(4) 0.1786(15) 0.000 0.000 0.0226(2)
O2 0.121(6) 0.150(8) 0.121(5) 0.014(5) -0.018(4) 0.102(7)
O1 0.124(3) 0.126(3) 0.128(3) -0.0001(10) 0.0012(10) 0.0650(15)
O3 0.047(3) 0.0391(18) 0.080(4) 0.002(3) 0.001(2) 0.023(2)
O5 0.049(3) 0.150(8) 0.116(4) -0.047(6) -0.0146(19) 0.024(4)
O4 0.057(3) 0.132(8) 0.100(4) 0.010(5) 0.002(2) 0.005(3)
O6 0.039(2) 0.044(3) 0.097(4) 0.004(3) 0.008(2) 0.0218(17)
N1 0.034(3) 0.040(2) 0.060(4) 0.011(3) 0.005(3) 0.016(2)
N2 0.042(2) 0.041(2) 0.049(3) -0.004(3) -0.002(3) 0.0243(18)
C1 0.039(2) 0.073(5) 0.094(4) -0.013(4) -0.0065(19) 0.032(2)
C2 0.047(2) 0.053(5) 0.084(3) -0.007(3) -0.002(2) 0.022(3)
C3 0.053(3) 0.071(6) 0.076(3) -0.015(4) -0.007(2) 0.026(3)
C4 0.054(3) 0.070(5) 0.074(3) -0.013(4) 0.004(2) 0.027(3)
C5 0.040(2) 0.035(3) 0.077(3) 0.007(3) 0.0005(18) 0.021(2)
C6 0.046(3) 0.073(6) 0.073(3) 0.014(4) -0.005(2) 0.013(3)
C7 0.042(3) 0.090(7) 0.073(3) 0.003(4) 0.001(2) 0.017(3)
C8 0.042(3) 0.045(2) 0.053(4) -0.011(3) -0.001(3) 0.024(3)
C9 0.156(9) 0.180(12) 0.090(4) -0.007(5) -0.028(5) 0.128(9)
C10 0.104(6) 0.055(5) 0.104(4) -0.008(5) -0.027(4) 0.048(5)
C11 0.118(8) 0.109(8) 0.082(4) -0.008(6) -0.039(5) 0.077(7)
C12 0.100(6) 0.060(5) 0.082(4) -0.007(5) -0.027(4) 0.047(5)
C13 0.058(4) 0.037(3) 0.077(3) -0.001(4) -0.007(3) 0.029(3)
C14 0.073(6) 0.084(6) 0.102(4) 0.030(6) 0.025(5) 0.056(5)
C15 0.096(7) 0.098(7) 0.107(5) 0.030(6) 0.023(5) 0.076(6)
C16 0.043(2) 0.039(2) 0.044(4) -0.005(3) -0.010(3) 0.023(2)

loop_
_atom_type_symbol
_atom_type_description
_atom_type_scat_dispersion_real
_atom_type_scat_dispersion_imag
_atom_type_scat_source
C C 0.0033 0.0016 'International Tables Vol C Tables 4.2.6.8 and 6.1.1.4'
Cd Cd -0.8075 1.2024 'International Tables Vol C Tables 4.2.6.8 and 6.1.1.4'
H H 0.0000 0.0000 'International Tables Vol C Tables 4.2.6.8 and 6.1.1.4'
N N 0.0061 0.0033 'International Tables Vol C Tables 4.2.6.8 and 6.1.1.4'
O O 0.0106 0.0060 'International Tables Vol C Tables 4.2.6.8 and 6.1.1.4'

loop_
_geom_angle_atom_site_label_1
_geom_angle_atom_site_label_2
_geom_angle_atom_site_label_3
_geom_angle
_geom_angle_site_symmetry_1
_geom_angle_site_symmetry_3
_geom_angle_publ_flag
Cd1 Cd1 Cd1 59.999(17) 3_565 2_665 ?
Cd1 Cd1 O1 90.8(19) 2_665 . ?
Cd1 Cd1 O1 37.7(17) 3_565 . ?
Cd1 Cd1 O1 146.1(15) 3_565 2_665 ?
Cd1 Cd1 O1 77.3(17) 3_565 3_565 ?
Cd1 Cd1 O1 133.5(18) 2_665 2_665 ?
Cd1 Cd1 O1 27.3(11) 2_665 3_565 ?
O1 Cd1 O1 107.0(5) 2_665 3_565 ?
O1 Cd1 O1 96.1(4) . 3_565 ?
O1 Cd1 O1 109.3(4) 2_665 . ?
O2 Cd2 O2 107.6(3) . 2_665 ?
O2 Cd2 O2 107.6(3) 3_565 2_665 ?
O2 Cd2 O2 107.6(3) . 3_565 ?
O5 Cd3 O5 89.0(3) 2_655 3_665 ?
O5 Cd3 O5 89.0(3) . 3_665 ?
O5 Cd3 O5 89.0(3) 2_655 . ?
O4 Cd3 O5 53.7(3) 2_655 2_655 ?
O4 Cd3 O5 119.2(4) 3_665 . ?
O4 Cd3 O5 119.2(4) 2_655 3_665 ?
O4 Cd3 O5 129.2(4) 3_665 2_655 ?
O4 Cd3 O5 53.7(3) . . ?
O4 Cd3 O5 119.2(4) . 2_655 ?
O4 Cd3 O5 53.7(3) 3_665 3_665 ?
O4 Cd3 O5 129.2(4) 2_655 . ?
O4 Cd3 O5 129.2(4) . 3_665 ?
O4 Cd3 O4 111.5(2) 2_655 3_665 ?
O4 Cd3 O4 111.5(2) 2_655 . ?
O4 Cd3 O4 111.5(2) 3_665 . ?
C9 O2 Cd2 126.7(9) . . ?
Cd1 O1 Cd1 6.6(4) 3_565 2_665 ?
Cd1 O1 Cd1 11.9(3) . 2_665 ?
Cd1 O1 Cd1 8.8(2) 3_565 . ?
C9 O1 Cd1 134.5(12) . 3_565 ?
C9 O1 Cd1 132.5(10) . 2_665 ?
C9 O1 Cd1 126.4(11) . . ?
C16 O3 C13 119.7(6) . . ?
C1 O5 Cd3 90.5(7) . . ?
C1 O4 Cd3 96.5(7) . . ?
C8 O6 C5 117.2(5) . . ?
C8 N1 C8 113.5(7) 2 . ?
C16 N2 C16 112.3(7) 2_675 . ?
O5 C1 O4 119.1(9) . . ?
O5 C1 C2 123.0(10) . . ?
O4 C1 C2 117.8(10) . . ?
C3 C2 C1 120.1(9) . . ?
C7 C2 C1 123.6(10) . . ?
C7 C2 C3 116.2(8) . . ?
C2 C3 H3 120.6 . . ?
C4 C3 C2 118.8(9) . . ?
C4 C3 H3 120.6 . . ?
C3 C4 H4 120.1 . . ?
C5 C4 C3 119.8(10) . . ?
C5 C4 H4 120.1 . . ?
C4 C5 O6 117.9(8) . . ?
C4 C5 C6 123.7(8) . . ?
C6 C5 O6 118.0(8) . . ?
C5 C6 H6 121.6 . . ?
C5 C6 C7 116.8(10) . . ?
C7 C6 H6 121.6 . . ?
C2 C7 H7 117.8 . . ?
C6 C7 C2 124.3(10) . . ?
C6 C7 H7 117.8 . . ?
O6 C8 N1 121.5(6) . . ?
N1 C8 O6 111.9(6) 3 . ?
N1 C8 N1 126.4(7) 3 . ?
O2 C9 C10 113.8(13) . . ?
O1 C9 O2 131.5(11) . . ?
O1 C9 C10 113.8(12) . . ?
C11 C10 C9 123.1(12) . . ?
C11 C10 C15 116.9(9) . . ?
C15 C10 C9 119.6(12) . . ?
C10 C11 H11 117.1 . . ?
C10 C11 C12 125.8(11) . . ?
C12 C11 H11 117.1 . . ?
C11 C12 H12 122.5 . . ?
C13 C12 C11 115.0(12) . . ?
C13 C12 H12 122.5 . . ?
C12 C13 O3 117.2(9) . . ?
C14 C13 O3 118.4(8) . . ?
C14 C13 C12 124.0(9) . . ?
C13 C14 H14 121.3 . . ?
C13 C14 C15 117.4(11) . . ?
C15 C14 H14 121.3 . . ?
C10 C15 C14 120.5(11) . . ?
C10 C15 H15 119.7 . . ?
C14 C15 H15 119.7 . . ?
N2 C16 O3 113.7(6) 3_465 . ?
N2 C16 O3 118.6(6) . . ?
N2 C16 N2 127.7(7) 3_465 . ?

loop_
_geom_bond_atom_site_label_1
_geom_bond_atom_site_label_2
_geom_bond_distance
_geom_bond_site_symmetry_2
_geom_bond_publ_flag
Cd1 Cd1 0.482(12) 3_565 ?
Cd1 Cd1 0.482(12) 2_665 ?
Cd1 O1 1.927(13) 2_665 ?
Cd1 O1 2.286(15) . ?
Cd1 O1 2.343(11) 3_565 ?
Cd2 O2 2.181(8) . ?
Cd2 O2 2.181(8) 3_565 ?
Cd2 O2 2.181(8) 2_665 ?
Cd3 O5 2.373(8) . ?
Cd3 O5 2.373(8) 3_665 ?
Cd3 O5 2.373(8) 2_655 ?
Cd3 O4 2.210(8) 2_655 ?
Cd3 O4 2.210(8) . ?
Cd3 O4 2.209(8) 3_665 ?
O2 C9 1.213(17) . ?
O1 C9 1.205(16) . ?
O3 C13 1.383(9) . ?
O3 C16 1.373(9) . ?
O5 C1 1.165(12) . ?
O4 C1 1.241(13) . ?
O6 C5 1.442(9) . ?
O6 C8 1.323(9) . ?
N1 C8 1.307(9) 2 ?
N1 C8 1.335(9) . ?
N2 C16 1.315(9) 2_675 ?
N2 C16 1.320(8) . ?
C1 C2 1.500(12) . ?
C2 C3 1.420(15) . ?
C2 C7 1.360(14) . ?
C3 H3 0.9300 . ?
C3 C4 1.374(13) . ?
C4 H4 0.9300 . ?
C4 C5 1.325(13) . ?
C5 C6 1.336(14) . ?
C6 H6 0.9300 . ?
C6 C7 1.350(13) . ?
C7 H7 0.9300 . ?
C9 C10 1.537(2) . ?
C10 C11 1.308(17) . ?
C10 C15 1.354(17) . ?
C11 H11 0.9300 . ?
C11 C12 1.395(16) . ?
C12 H12 0.9300 . ?
C12 C13 1.347(14) . ?
C13 C14 1.318(14) . ?
C14 H14 0.9300 . ?
C14 C15 1.437(13) . ?
C15 H15 0.9300 . ?

loop_
_geom_torsion_atom_site_label_1
_geom_torsion_atom_site_label_2
_geom_torsion_atom_site_label_3
_geom_torsion_atom_site_label_4
_geom_torsion
_geom_torsion_site_symmetry_1
_geom_torsion_site_symmetry_2
_geom_torsion_site_symmetry_3
_geom_torsion_site_symmetry_4
_geom_torsion_publ_flag
Cd1 O1 C9 O2 28(3) 3_565 . . . ?
Cd1 O1 C9 O2 33(3) . . . . ?
Cd1 O1 C9 O2 19(3) 2_665 . . . ?
Cd1 O1 C9 C10 -135.4(11) . . . . ?
Cd1 O1 C9 C10 -148.6(10) 2_665 . . . ?
Cd1 O1 C9 C10 -139.9(12) 3_565 . . . ?
Cd2 O2 C9 O1 23(3) . . . . ?
Cd2 O2 C9 C10 -169.2(9) . . . . ?
Cd3 O5 C1 O4 -4.8(12) . . . . ?
Cd3 O5 C1 C2 179.6(8) . . . . ?
Cd3 O4 C1 O5 5.2(12) . . . . ?
Cd3 O4 C1 C2 -179.0(7) . . . . ?
O2 C9 C10 C11 20(2) . . . . ?
O2 C9 C10 C15 -168.0(14) . . . . ?
O1 C9 C10 C11 -169.8(15) . . . . ?
O1 C9 C10 C15 2(2) . . . . ?
O3 C13 C14 C15 -176.1(9) . . . . ?
O5 C1 C2 C3 -6.9(16) . . . . ?
O5 C1 C2 C7 177.5(12) . . . . ?
O4 C1 C2 C3 177.5(10) . . . . ?
O4 C1 C2 C7 1.8(16) . . . . ?
O6 C5 C6 C7 -175.6(9) . . . . ?
C1 C2 C3 C4 -177.8(9) . . . . ?
C1 C2 C7 C6 -178.4(10) . . . . ?
C2 C3 C4 C5 -3.9(15) . . . . ?
C3 C2 C7 C6 5.8(17) . . . . ?
C3 C4 C5 O6 179.3(8) . . . . ?
C3 C4 C5 C6 6.4(15) . . . . ?
C4 C5 C6 C7 -2.7(15) . . . . ?
C5 O6 C8 N1 176.1(7) . . . 3 ?
C5 O6 C8 N1 -9.2(13) . . . . ?
C5 C6 C7 C2 -3.7(17) . . . . ?
C7 C2 C3 C4 -1.8(15) . . . . ?
C8 O6 C5 C4 96.9(9) . . . . ?
C8 O6 C5 C6 -89.8(10) . . . . ?
C8 N1 C8 O6 -178.8(4) 2 . . . ?
C8 N1 C8 N1 -4.9(19) 2 . . 3 ?
C9 C10 C11 C12 178.9(14) . . . . ?
C9 C10 C15 C14 -179.3(13) . . . . ?
C10 C11 C12 C13 -4.6(19) . . . . ?
C11 C10 C15 C14 -6.7(18) . . . . ?
C11 C12 C13 O3 175.7(9) . . . . ?
C11 C12 C13 C14 2.7(15) . . . . ?
C12 C13 C14 C15 -3.2(16) . . . . ?
C13 O3 C16 N2 -173.1(8) . . . 3_465 ?
C13 O3 C16 N2 5.8(12) . . . . ?
C13 C14 C15 C10 5.2(18) . . . . ?
C15 C10 C11 C12 7(2) . . . . ?
C16 O3 C13 C12 100.8(9) . . . . ?
C16 O3 C13 C14 -85.8(10) . . . . ?
C16 N2 C16 O3 -179.9(4) 2_675 . . . ?
C16 N2 C16 N2 -1.2(18) 2_675 . . 3_465 ?

loop_
_platon_squeeze_void_nr
_platon_squeeze_void_average_x
_platon_squeeze_void_average_y
_platon_squeeze_void_average_z
_platon_squeeze_void_volume
_platon_squeeze_void_count_electrons
_platon_squeeze_void_content
1 0.000 0.500 -0.013 491 40 '4.005 H2O'
2 0.500 1.000 -0.014 491 40 '4.005 H2O'
3 0.500 0.500 -0.016 490 40 '1.0 C3H7NO'

loop_
_twin_individual_id
_twin_individual_mass_fraction_refined
1 0.745(4)
2 0.255(4)
